data_4315295
loop_
_publ_author_name
'Edwin W. Y. Wong'
'Charles J. Walsby'
'Tim Storr'
'Daniel B. Leznoff'

_publ_contact_author_address
; 
Leznoff, Daniel B.
Department of Chemistry
Simon Fraser University
Burnaby, British Columbia
Canada         V5A 1S6
;
_publ_contact_author_email dleznoff@sfu.ca
_publ_contact_author_fax +1-778-782-3765
_publ_contact_author_name 'Daniel B. Leznoff'
_publ_contact_author_phone +1-778-782-4887
_publ_section_title
;
 Phthalocyanine as a Chemically Inert, Redox-Active Ligand: Structural and
 Electronic Properties of a Nb(IV)-Oxo Complex Incorporating a Highly
 Reduced Phthalocyanine(4-) Anion
;
_journal_name_full 'Inorganic Chemistry'
_journal_page_first 3343
_journal_page_last 3350
_journal_paper_doi 10.1021/ic902409n
_journal_volume 49
_journal_year 2010
_chemical_formula_moiety 'C52 H66.00 K2 N8 Nb1 O11'
_chemical_formula_sum 'C52 H66 K2 N8 Nb O11'
_chemical_formula_weight 1150.25
_chemical_name_systematic ?
_space_group_IT_number 14
_symmetry_cell_setting monoclinic
_symmetry_space_group_name_Hall '-P 2yn'
_symmetry_space_group_name_H-M 'P 1 21/n 1'
_atom_sites_solution_hydrogens geom
_atom_sites_solution_primary direct
_cell_angle_alpha 90
_cell_angle_beta 106.131(2)
_cell_angle_gamma 90
_cell_formula_units_Z 4
_cell_length_a 14.832(2)
_cell_length_b 20.841(3)
_cell_length_c 18.778(3)
_cell_measurement_reflns_used 9761
_cell_measurement_temperature 150(2)
_cell_measurement_theta_max 28.20
_cell_measurement_theta_min 2.26
_cell_volume 5576.0(14)
_computing_cell_refinement 'Bruker SAINT'
_computing_data_collection 'Bruker APEX2'
_computing_data_reduction 'Bruker SAINT'
_computing_structure_solution
; 
 SIR92 (Altomare et al, 1994)
 CRYSTALS (Watkin, 1988) 
;
_diffrn_ambient_temperature 150
_diffrn_measured_fraction_theta_full 0.996
_diffrn_measured_fraction_theta_max 0.930
_diffrn_measurement_device_type 'Bruker APEX-II CCD'
_diffrn_measurement_method '\w scans'
_diffrn_radiation_monochromator graphite
_diffrn_radiation_type 'Mo K\a'
_diffrn_radiation_wavelength 0.71073
_diffrn_reflns_av_R_equivalents 0.081
_diffrn_reflns_limit_h_max 19
_diffrn_reflns_limit_h_min -18
_diffrn_reflns_limit_k_max 27
_diffrn_reflns_limit_k_min -27
_diffrn_reflns_limit_l_max 24
_diffrn_reflns_limit_l_min -24
_diffrn_reflns_number 62442
_diffrn_reflns_theta_full 27.062
_diffrn_reflns_theta_max 28.486
_diffrn_reflns_theta_min 1.731
_exptl_absorpt_coefficient_mu 0.429
_exptl_absorpt_correction_T_max 0.7457
_exptl_absorpt_correction_T_min 0.6167
_exptl_absorpt_correction_type multi-scan
_exptl_crystal_colour 'dark purple/green'
_exptl_crystal_density_diffrn 1.370
_exptl_crystal_description block
_exptl_crystal_F_000 2404
_exptl_crystal_size_max 0.45
_exptl_crystal_size_mid 0.3
_exptl_crystal_size_min 0.3
_refine_diff_density_max 1.80
_refine_diff_density_min -1.41
_refine_ls_extinction_method None
_refine_ls_goodness_of_fit_ref 1.1739
_refine_ls_hydrogen_treatment constr
_refine_ls_matrix_type full
_refine_ls_number_parameters 696
_refine_ls_number_reflns 6644
_refine_ls_number_restraints 132
_refine_ls_R_factor_all 0.1114
_refine_ls_R_factor_gt 0.0587
_refine_ls_shift/su_max 0.000576
_refine_ls_structure_factor_coef F
_refine_ls_weighting_details
;
 Method= Modified Sheldrick 
 w=1/[\s^2^(F^2^) + ( 0.01P)^2^ + 0.00P] 
 ,where P=(max(Fo^2^,0) + 2Fc^2^)/3 
;
_refine_ls_weighting_scheme calc
_refine_ls_wR_factor_all 0.0714
_refine_ls_wR_factor_gt 0.0544
_refine_ls_wR_factor_ref 0.0524
_reflns_limit_h_max 18
_reflns_limit_h_min -19
_reflns_limit_k_max 27
_reflns_limit_k_min 0
_reflns_limit_l_max 24
_reflns_limit_l_min 0
_reflns_number_gt 7226
_reflns_number_total 13145
_reflns_threshold_expression I>2.0\s(I)
_oxford_diffrn_Wilson_B_factor 0.00
_oxford_diffrn_Wilson_scale 0.00
_oxford_refine_ls_r_factor_ref 0.0543
_oxford_refine_ls_scale 0.07003(8)
_oxford_reflns_number_all 13145
_oxford_reflns_threshold_expression_ref I>2.5\s(I)
_cod_data_source_file ic902409n_si_002_2.cif
_cod_data_source_block DME
_cod_depositor_comments
;
The following automatic conversions were performed:

'_symmetry_cell_setting' value 'Monoclinic' changed to 'monoclinic'
according to the built-in table from CIF Core dictionary named
'cif_core.dic' version 2.4.1 from
2010-06-29.

'_exptl_absorpt_correction_type' value 'Multi-scan'
changed to 'multi-scan' according to the built-in table from CIF Core
dictionary named 'cif_core.dic' version 2.4.1 from 2010-06-29.

Automatic conversion script
Id: cif_fix_values 1646 2011-03-28 12:23:43Z adriana 
;
_cod_original_cell_volume 5576.3(13)
_cod_original_sg_symbol_H-M 'P 1 21/n 1 '
_cod_original_formula_sum 'C52 H66.00 K2 N8 Nb1 O11'
_cod_database_code 4315295

loop_
_symmetry_equiv_pos_as_xyz
x,y,z
-x,-y,-z
-x+1/2,y+1/2,-z+1/2
x+1/2,-y+1/2,z+1/2

loop_
_atom_site_label
_atom_site_type_symbol
_atom_site_fract_x
_atom_site_fract_y
_atom_site_fract_z
_atom_site_U_iso_or_equiv
_atom_site_occupancy
_atom_site_adp_type
_atom_site_refinement_flags_posn
_atom_site_refinement_flags_adp
_atom_site_refinement_flags_occupancy
_atom_site_disorder_assembly
_atom_site_disorder_group
_oxford_atom_site_special_shape
_atom_site_attached_hydrogens
Nb1 Nb 0.64305(4) 0.27913(2) 0.77536(3) 0.0151 1.0000 Uani . . . . . . .
K1 K 0.67248(9) 0.31221(6) 0.98962(7) 0.0288 1.0000 Uani . . . . . . .
K2 K 0.90026(9) 0.32528(7) 0.89683(8) 0.0354 1.0000 Uani . . . . . . .
O1 O 0.7109(2) 0.31672(17) 0.85662(19) 0.0189 1.0000 Uani . . . . . . .
O100 O 0.4857(3) 0.3034(2) 1.0072(3) 0.0444 1.0000 Uani D . . . . . .
O101 O 0.5626(3) 0.4196(2) 0.9615(3) 0.0428 1.0000 Uani D . . . . . .
O200 O 0.7014(3) 0.3432(2) 1.1381(2) 0.0358 1.0000 Uani . . . . . . .
O201 O 0.7990(3) 0.4173(2) 1.0566(3) 0.0461 1.0000 Uani . . . . . . .
O300 O 0.8724(3) 0.4481(2) 0.8439(2) 0.0360 1.0000 Uani . . . . . . .
O301 O 0.9979(3) 0.3648(2) 0.7945(3) 0.0377 1.0000 Uani . . . . . . .
O400 O 1.0629(3) 0.3644(2) 1.0040(3) 0.0559 1.0000 Uani D . . . . . .
O401 O 1.0488(3) 0.2439(2) 0.9337(3) 0.0624 1.0000 Uani . . . . . . .
O500 O 0.8500(3) 0.2528(2) 1.0063(2) 0.0322 1.0000 Uani . . . . . . .
O501 O 0.6913(3) 0.1827(2) 1.0190(2) 0.0387 1.0000 Uani . . . . . . .
N1 N 0.5796(3) 0.1959(2) 0.8038(2) 0.0201 1.0000 Uani . U . . . . .
N2 N 0.7026(3) 0.1169(2) 0.8085(3) 0.0197 1.0000 Uani . U . . . . .
N3 N 0.7274(3) 0.2117(2) 0.7380(2) 0.0198 1.0000 Uani . U . . . . .
N4 N 0.7859(3) 0.2795(2) 0.6524(2) 0.0206 1.0000 Uani . . . . . . .
N5 N 0.6520(3) 0.3305(2) 0.6808(2) 0.0183 1.0000 Uani . . . . . . .
N6 N 0.5194(3) 0.4042(2) 0.6649(3) 0.0203 1.0000 Uani . . . . . . .
N7 N 0.5021(3) 0.3133(2) 0.7441(2) 0.0179 1.0000 Uani . . . . . . .
N8 N 0.4289(3) 0.2363(2) 0.8119(3) 0.0218 1.0000 Uani . . . . . . .
C1 C 0.4939(4) 0.1927(3) 0.8217(3) 0.0215 1.0000 Uani . . . . . . .
C2 C 0.4863(4) 0.1289(3) 0.8530(3) 0.0210 1.0000 Uani . . . . . . .
C3 C 0.4178(4) 0.1003(3) 0.8793(3) 0.0262 1.0000 Uani . . . . . . .
C4 C 0.4327(4) 0.0377(3) 0.9057(3) 0.0284 1.0000 Uani . . . . . . .
C5 C 0.5146(4) 0.0046(3) 0.9068(3) 0.0268 1.0000 Uani . . . . . . .
C6 C 0.5833(4) 0.0329(3) 0.8805(3) 0.0237 1.0000 Uani . . . . . . .
C7 C 0.5678(4) 0.0951(3) 0.8534(3) 0.0198 1.0000 Uani . U . . . . .
C8 C 0.6250(4) 0.1360(3) 0.8205(3) 0.0189 1.0000 Uani . U . . . . .
C9 C 0.7522(4) 0.1522(3) 0.7707(3) 0.0195 1.0000 Uani . U . . . . .
C10 C 0.8338(4) 0.1300(3) 0.7539(3) 0.0200 1.0000 Uani . U . . . . .
C11 C 0.8888(4) 0.0744(3) 0.7751(3) 0.0259 1.0000 Uani . . . . . . .
C12 C 0.9662(4) 0.0669(3) 0.7505(4) 0.0303 1.0000 Uani . . . . . . .
C13 C 0.9906(4) 0.1131(3) 0.7041(4) 0.0317 1.0000 Uani . . . . . . .
C14 C 0.9378(4) 0.1671(3) 0.6819(3) 0.0268 1.0000 Uani . . . . . . .
C15 C 0.8577(4) 0.1768(3) 0.7072(3) 0.0220 1.0000 Uani . . . . . . .
C16 C 0.7905(4) 0.2273(3) 0.6976(3) 0.0169 1.0000 Uani . . . . . . .
C17 C 0.7224(4) 0.3242(3) 0.6441(3) 0.0203 1.0000 Uani . . . . . . .
C18 C 0.7116(4) 0.3767(3) 0.5909(3) 0.0185 1.0000 Uani . . . . . . .
C19 C 0.7590(4) 0.3920(3) 0.5388(3) 0.0246 1.0000 Uani . . . . . . .
C20 C 0.7277(4) 0.4434(3) 0.4920(3) 0.0286 1.0000 Uani . . . . . . .
C21 C 0.6518(4) 0.4806(3) 0.4978(3) 0.0273 1.0000 Uani . . . . . . .
C22 C 0.6054(4) 0.4665(3) 0.5501(3) 0.0255 1.0000 Uani . . . . . . .
C23 C 0.6351(4) 0.4137(3) 0.5957(3) 0.0189 1.0000 Uani . . . . . . .
C24 C 0.5958(4) 0.3840(3) 0.6508(3) 0.0188 1.0000 Uani . . . . . . .
C25 C 0.4751(4) 0.3716(3) 0.7086(3) 0.0198 1.0000 Uani . . . . . . .
C26 C 0.3896(4) 0.3904(3) 0.7217(3) 0.0186 1.0000 Uani . . . . . . .
C27 C 0.3342(4) 0.4468(3) 0.7032(3) 0.0222 1.0000 Uani . . . . . . .
C28 C 0.2572(4) 0.4532(3) 0.7297(3) 0.0292 1.0000 Uani . . . . . . .
C29 C 0.2318(4) 0.4041(3) 0.7725(3) 0.0294 1.0000 Uani . . . . . . .
C30 C 0.2824(4) 0.3485(3) 0.7894(3) 0.0245 1.0000 Uani . . . . . . .
C31 C 0.3631(4) 0.3417(3) 0.7643(3) 0.0202 1.0000 Uani . . . . . . .
C32 C 0.4329(4) 0.2937(3) 0.7768(3) 0.0206 1.0000 Uani . . . . . . .
C100 C 0.4190(5) 0.2531(4) 0.9892(4) 0.0586 1.0000 Uani D . . . . . .
C101 C 0.4290(6) 0.3597(4) 0.9835(6) 0.0389 0.674(12) Uani D . P . 1 . .
C102 C 0.4952(6) 0.4161(5) 1.0051(6) 0.0347 0.674(12) Uani D . P . 1 . .
C103 C 0.5279(9) 0.4390(6) 0.8869(5) 0.048(3) 0.674(12) Uiso D . P . 1 . .
C200 C 0.6932(5) 0.2896(3) 1.1823(4) 0.0488 1.0000 Uani . . . . . . .
C201 C 0.7808(5) 0.3806(4) 1.1721(4) 0.0509 1.0000 Uani . . . . . . .
C202 C 0.7826(6) 0.4374(4) 1.1241(4) 0.0570 1.0000 Uani . . . . . . .
C203 C 0.7964(6) 0.4697(4) 1.0081(4) 0.0619 1.0000 Uani . . . . . . .
C300 C 0.7827(4) 0.4653(3) 0.7970(4) 0.0448 1.0000 Uani . . . . . . .
C301 C 0.9479(5) 0.4688(3) 0.8159(4) 0.0401 1.0000 Uani . . . . . . .
C302 C 0.9656(5) 0.4237(3) 0.7588(4) 0.0375 1.0000 Uani . . . . . . .
C303 C 1.0126(5) 0.3192(3) 0.7422(4) 0.0495 1.0000 Uani . . . . . . .
C400 C 1.0666(7) 0.3994(5) 1.0679(5) 0.1086 1.0000 Uani . . . . . . .
C401 C 1.1320(6) 0.3158(5) 1.0293(5) 0.0499 0.721(13) Uani D . P . 1 . .
C402 C 1.1345(5) 0.2716(4) 0.9687(4) 0.0530 1.0000 Uani D . . . . . .
C403 C 1.0516(5) 0.1846(3) 0.8997(4) 0.0574 1.0000 Uani . . . . . . .
C500 C 0.9127(5) 0.2490(3) 1.0787(4) 0.0457 1.0000 Uani . . . . . . .
C501 C 0.8251(5) 0.1914(3) 0.9726(4) 0.0395 1.0000 Uani . . . . . . .
C502 C 0.7714(5) 0.1495(3) 1.0120(4) 0.0399 1.0000 Uani . . . . . . .
C503 C 0.6388(5) 0.1444(3) 1.0560(4) 0.0533 1.0000 Uani . . . . . . .
C601 C 0.4693(19) 0.3702(6) 1.0217(11) 0.0474 0.326(12) Uani D . P . 2 . .
C602 C 0.4641(7) 0.4116(12) 0.9548(13) 0.0480 0.326(12) Uani D . P . 2 . .
C603 C 0.562(2) 0.4495(12) 0.8914(9) 0.048(3) 0.326(12) Uiso D . P . 2 . .
C701 C 1.1390(14) 0.3420(6) 0.9770(17) 0.0540 0.279(13) Uani D . P . 2 . .
H31 H 0.3607 0.1238 0.8796 0.023(4) 1.0000 Uiso R . . . . . .
H41 H 0.3842 0.0164 0.9236 0.022(4) 1.0000 Uiso R . . . . . .
H51 H 0.5242 -0.0391 0.9268 0.021(4) 1.0000 Uiso R . . . . . .
H61 H 0.6410 0.0100 0.8805 0.018(4) 1.0000 Uiso R . . . . . .
H111 H 0.8718 0.0420 0.8069 0.021(4) 1.0000 Uiso R . . . . . .
H121 H 1.0052 0.0285 0.7648 0.027(4) 1.0000 Uiso R . . . . . .
H131 H 1.0471 0.1063 0.6877 0.028(4) 1.0000 Uiso R . . . . . .
H141 H 0.9552 0.1987 0.6493 0.023(4) 1.0000 Uiso R . . . . . .
H191 H 0.8132 0.3665 0.5353 0.022(4) 1.0000 Uiso R . . . . . .
H201 H 0.7597 0.4543 0.4545 0.026(4) 1.0000 Uiso R . . . . . .
H211 H 0.6305 0.5166 0.4636 0.021(4) 1.0000 Uiso R . . . . . .
H221 H 0.5539 0.4935 0.5558 0.019(4) 1.0000 Uiso R . . . . . .
H271 H 0.3508 0.4803 0.6725 0.017(4) 1.0000 Uiso R . . . . . .
H281 H 0.2187 0.4921 0.7184 0.026(4) 1.0000 Uiso R . . . . . .
H291 H 0.1764 0.4101 0.7906 0.023(4) 1.0000 Uiso R . . . . . .
H301 H 0.2637 0.3146 0.8185 0.020(4) 1.0000 Uiso R . . . . . .
H1001 H 0.4516 0.2122 1.0040 0.076(4) 1.0000 Uiso R . . . . . .
H1002 H 0.3710 0.2588 1.0155 0.076(4) 1.0000 Uiso R . . . . . .
H1003 H 0.3892 0.2529 0.9357 0.076(4) 1.0000 Uiso R . . . . . .
H1011 H 0.3785 0.3621 1.0077 0.062(4) 0.674(12) Uiso R . P . 1 . .
H1012 H 0.4019 0.3588 0.9296 0.062(4) 0.674(12) Uiso R . P . 1 . .
H1021 H 0.5301 0.4118 1.0587 0.062(4) 0.674(12) Uiso R . P . 1 . .
H1022 H 0.4580 0.4568 0.9973 0.062(4) 0.674(12) Uiso R . P . 1 . .
H1031 H 0.5793 0.4385 0.8636 0.062(4) 0.674(12) Uiso R . P . 1 . .
H1032 H 0.5031 0.4827 0.8858 0.062(4) 0.674(12) Uiso R . P . 1 . .
H1033 H 0.4779 0.4101 0.8599 0.062(4) 0.674(12) Uiso R . P . 1 . .
H2001 H 0.6374 0.2648 1.1570 0.069(4) 1.0000 Uiso R . . . . . .
H2002 H 0.6875 0.3043 1.2304 0.069(4) 1.0000 Uiso R . . . . . .
H2003 H 0.7491 0.2625 1.1898 0.069(4) 1.0000 Uiso R . . . . . .
H2011 H 0.7779 0.3944 1.2213 0.068(4) 1.0000 Uiso R . . . . . .
H2012 H 0.8379 0.3554 1.1769 0.068(4) 1.0000 Uiso R . . . . . .
H2021 H 0.8319 0.4673 1.1499 0.078(4) 1.0000 Uiso R . . . . . .
H2022 H 0.7215 0.4590 1.1129 0.078(4) 1.0000 Uiso R . . . . . .
H2031 H 0.8088 0.4542 0.9625 0.083(4) 1.0000 Uiso R . . . . . .
H2032 H 0.8443 0.5013 1.0320 0.083(4) 1.0000 Uiso R . . . . . .
H2033 H 0.7343 0.4898 0.9962 0.083(4) 1.0000 Uiso R . . . . . .
H3001 H 0.7335 0.4499 0.8185 0.062(4) 1.0000 Uiso R . . . . . .
H3002 H 0.7788 0.5121 0.7921 0.062(4) 1.0000 Uiso R . . . . . .
H3003 H 0.7741 0.4458 0.7481 0.062(4) 1.0000 Uiso R . . . . . .
H3011 H 1.0051 0.4715 0.8572 0.056(4) 1.0000 Uiso R . . . . . .
H3012 H 0.9327 0.5113 0.7935 0.056(4) 1.0000 Uiso R . . . . . .
H3021 H 1.0131 0.4417 0.7373 0.054(4) 1.0000 Uiso R . . . . . .
H3022 H 0.9072 0.4167 0.7196 0.054(4) 1.0000 Uiso R . . . . . .
H3031 H 1.0350 0.2786 0.7675 0.070(4) 1.0000 Uiso R . . . . . .
H3032 H 1.0593 0.3357 0.7189 0.070(4) 1.0000 Uiso R . . . . . .
H3033 H 0.9532 0.3118 0.7042 0.070(4) 1.0000 Uiso R . . . . . .
H4001 H 1.0207 0.4343 1.0553 0.121(4) 1.0000 Uiso R . . . . . .
H4002 H 1.1296 0.4174 1.0882 0.121(4) 1.0000 Uiso R . . . . . .
H4003 H 1.0515 0.3713 1.1048 0.121(4) 1.0000 Uiso R . . . . . .
H4011 H 1.1935 0.3361 1.0490 0.065(4) 0.721(13) Uiso R . P . 1 . .
H4012 H 1.1163 0.2911 1.0686 0.065(4) 0.721(13) Uiso R . P . 1 . .
H4021 H 1.1747 0.2351 0.9901 0.073(4) 1.0000 Uiso R . . . . . .
H4022 H 1.1621 0.2947 0.9345 0.073(4) 1.0000 Uiso R . . . . . .
H4031 H 0.9881 0.1713 0.8723 0.075(4) 1.0000 Uiso R . . . . . .
H4032 H 1.0765 0.1552 0.9411 0.075(4) 1.0000 Uiso R . . . . . .
H4033 H 1.0922 0.1839 0.8664 0.075(4) 1.0000 Uiso R . . . . . .
H5001 H 0.9265 0.2924 1.0990 0.062(4) 1.0000 Uiso R . . . . . .
H5002 H 0.9712 0.2282 1.0767 0.062(4) 1.0000 Uiso R . . . . . .
H5003 H 0.8836 0.2240 1.1106 0.062(4) 1.0000 Uiso R . . . . . .
H5011 H 0.8827 0.1691 0.9710 0.057(4) 1.0000 Uiso R . . . . . .
H5012 H 0.7854 0.1982 0.9219 0.057(4) 1.0000 Uiso R . . . . . .
H5021 H 0.8120 0.1396 1.0616 0.059(4) 1.0000 Uiso R . . . . . .
H5022 H 0.7523 0.1096 0.9845 0.059(4) 1.0000 Uiso R . . . . . .
H5031 H 0.5835 0.1684 1.0597 0.074(4) 1.0000 Uiso R . . . . . .
H5032 H 0.6780 0.1338 1.1058 0.074(4) 1.0000 Uiso R . . . . . .
H5033 H 0.6187 0.1047 1.0280 0.074(4) 1.0000 Uiso R . . . . . .
H6011 H 0.5188 0.3858 1.0645 0.062(4) 0.326(12) Uiso R . P . 2 . .
H6012 H 0.4086 0.3725 1.0328 0.062(4) 0.326(12) Uiso R . P . 2 . .
H6021 H 0.4355 0.4533 0.9591 0.062(4) 0.326(12) Uiso R . P . 2 . .
H6022 H 0.4305 0.3913 0.9078 0.062(4) 0.326(12) Uiso R . P . 2 . .
H6031 H 0.6269 0.4557 0.8903 0.062(4) 0.326(12) Uiso R . P . 2 . .
H6032 H 0.5297 0.4911 0.8856 0.062(4) 0.326(12) Uiso R . P . 2 . .
H6033 H 0.5296 0.4209 0.8509 0.062(4) 0.326(12) Uiso R . P . 2 . .
H7011 H 1.1977 0.3533 1.0140 0.065(4) 0.279(13) Uiso R . P . 2 . .
H7012 H 1.1369 0.3628 0.9298 0.065(4) 0.279(13) Uiso R . P . 2 . .

loop_
_atom_site_aniso_label
_atom_site_aniso_U_11
_atom_site_aniso_U_22
_atom_site_aniso_U_33
_atom_site_aniso_U_23
_atom_site_aniso_U_13
_atom_site_aniso_U_12
Nb1 0.0174(2) 0.0122(2) 0.0153(2) 0.0005(3) 0.00358(18) 0.0009(3)
K1 0.0361(8) 0.0260(7) 0.0263(8) 0.0012(6) 0.0119(6) 0.0033(6)
K2 0.0251(7) 0.0354(9) 0.0436(9) 0.0161(7) 0.0060(7) 0.0025(7)
O1 0.021(2) 0.018(2) 0.014(2) -0.0064(17) -0.0007(16) -0.0071(17)
O100 0.045(3) 0.036(3) 0.060(3) 0.004(2) 0.027(3) 0.001(2)
O101 0.042(3) 0.033(3) 0.057(3) 0.005(2) 0.020(3) -0.002(2)
O200 0.044(3) 0.033(3) 0.028(3) 0.004(2) 0.006(2) 0.001(2)
O201 0.057(3) 0.045(3) 0.040(3) -0.001(3) 0.020(3) -0.006(3)
O300 0.036(3) 0.029(3) 0.045(3) 0.006(2) 0.014(2) 0.007(2)
O301 0.040(3) 0.033(3) 0.043(3) 0.006(2) 0.017(2) 0.007(2)
O400 0.051(3) 0.044(3) 0.060(4) -0.020(3) -0.003(3) 0.009(3)
O401 0.039(3) 0.042(3) 0.088(4) -0.027(3) -0.012(3) 0.013(3)
O500 0.037(3) 0.027(2) 0.029(3) 0.006(2) 0.002(2) -0.002(2)
O501 0.047(3) 0.021(2) 0.047(3) 0.005(2) 0.011(2) -0.002(2)
N1 0.020(2) 0.020(2) 0.022(3) 0.001(2) 0.009(2) 0.004(2)
N2 0.025(3) 0.013(2) 0.022(3) 0.000(2) 0.008(2) 0.001(2)
N3 0.018(2) 0.017(3) 0.025(3) 0.002(2) 0.006(2) 0.000(2)
N4 0.019(2) 0.023(2) 0.023(3) 0.002(3) 0.010(2) 0.000(2)
N5 0.019(2) 0.017(2) 0.021(3) 0.003(2) 0.008(2) 0.005(2)
N6 0.019(3) 0.020(3) 0.022(3) -0.003(2) 0.006(2) 0.001(2)
N7 0.019(2) 0.016(2) 0.019(3) 0.001(2) 0.005(2) 0.002(2)
N8 0.027(3) 0.018(3) 0.023(3) 0.002(2) 0.009(2) -0.002(2)
C1 0.022(3) 0.021(3) 0.022(3) -0.005(3) 0.008(3) -0.003(3)
C2 0.021(3) 0.023(3) 0.020(3) -0.002(3) 0.008(3) -0.001(3)
C3 0.028(3) 0.024(3) 0.028(4) -0.003(3) 0.011(3) -0.004(3)
C4 0.030(4) 0.033(4) 0.025(4) 0.001(3) 0.010(3) -0.008(3)
C5 0.039(4) 0.020(3) 0.021(3) 0.006(3) 0.008(3) -0.003(3)
C6 0.028(3) 0.021(3) 0.024(4) -0.002(3) 0.011(3) -0.001(3)
C7 0.022(3) 0.022(3) 0.016(3) -0.003(3) 0.005(2) -0.004(2)
C8 0.023(3) 0.013(3) 0.020(3) -0.005(2) 0.006(2) 0.001(2)
C9 0.023(3) 0.013(3) 0.022(3) 0.002(2) 0.005(2) -0.002(2)
C10 0.020(3) 0.018(3) 0.022(3) -0.004(3) 0.006(2) -0.001(2)
C11 0.026(3) 0.020(3) 0.030(4) 0.002(3) 0.004(3) -0.003(3)
C12 0.027(4) 0.019(3) 0.045(4) -0.005(3) 0.012(3) 0.008(3)
C13 0.027(4) 0.032(4) 0.040(4) -0.004(3) 0.015(3) 0.002(3)
C14 0.025(3) 0.025(3) 0.033(4) -0.004(3) 0.012(3) 0.000(3)
C15 0.024(3) 0.019(3) 0.022(4) -0.001(3) 0.004(3) 0.000(3)
C16 0.022(3) 0.011(3) 0.018(3) -0.004(3) 0.006(2) -0.003(2)
C17 0.020(3) 0.021(3) 0.020(3) -0.001(3) 0.006(2) -0.002(3)
C18 0.020(3) 0.014(3) 0.021(3) 0.000(3) 0.004(2) -0.006(2)
C19 0.022(3) 0.026(3) 0.027(3) -0.001(3) 0.009(3) -0.004(3)
C20 0.029(4) 0.032(4) 0.030(4) 0.004(3) 0.014(3) -0.007(3)
C21 0.031(4) 0.018(3) 0.030(4) 0.011(3) 0.004(3) -0.007(3)
C22 0.026(3) 0.029(4) 0.020(3) 0.003(3) 0.003(3) 0.001(3)
C23 0.019(3) 0.019(3) 0.020(3) 0.001(3) 0.005(2) -0.005(2)
C24 0.024(3) 0.015(3) 0.013(3) -0.001(2) -0.001(2) -0.001(2)
C25 0.022(3) 0.022(3) 0.015(3) -0.003(3) 0.005(2) -0.001(3)
C26 0.020(3) 0.016(3) 0.018(3) -0.004(3) 0.002(2) 0.000(2)
C27 0.021(3) 0.016(3) 0.029(4) -0.002(3) 0.006(3) 0.003(2)
C28 0.026(3) 0.027(4) 0.033(4) -0.005(3) 0.006(3) 0.009(3)
C29 0.019(3) 0.036(4) 0.036(4) -0.008(3) 0.012(3) 0.000(3)
C30 0.024(3) 0.023(3) 0.027(4) -0.001(3) 0.009(3) -0.002(3)
C31 0.022(3) 0.017(3) 0.021(3) -0.005(3) 0.005(3) -0.001(2)
C32 0.022(3) 0.023(3) 0.018(3) -0.001(2) 0.006(2) -0.001(2)
C100 0.051(5) 0.075(5) 0.050(5) -0.005(4) 0.015(4) -0.019(4)
C101 0.039(6) 0.045(6) 0.038(7) 0.008(5) 0.018(5) 0.002(4)
C102 0.045(6) 0.026(5) 0.032(6) 0.001(5) 0.011(5) 0.010(4)
C200 0.062(5) 0.039(5) 0.050(5) 0.017(4) 0.025(4) 0.002(4)
C201 0.062(5) 0.055(5) 0.032(4) -0.005(4) 0.007(4) -0.012(4)
C202 0.078(6) 0.048(5) 0.049(5) -0.014(4) 0.023(5) -0.023(5)
C203 0.069(6) 0.061(6) 0.057(6) 0.010(5) 0.020(5) -0.013(5)
C300 0.040(4) 0.035(4) 0.053(5) 0.006(4) 0.002(4) 0.005(4)
C301 0.043(4) 0.025(4) 0.053(5) 0.001(4) 0.015(4) -0.005(3)
C302 0.037(4) 0.035(4) 0.042(4) 0.007(4) 0.013(3) 0.000(3)
C303 0.037(4) 0.046(5) 0.069(6) -0.015(5) 0.018(4) -0.007(4)
C400 0.126(10) 0.103(9) 0.105(9) -0.052(8) 0.045(8) -0.058(8)
C401 0.036(5) 0.049(6) 0.054(7) 0.000(5) -0.006(5) -0.004(5)
C402 0.035(4) 0.044(5) 0.073(5) -0.005(4) 0.003(4) 0.004(4)
C403 0.064(6) 0.044(5) 0.055(5) -0.010(4) -0.001(4) 0.018(4)
C500 0.046(4) 0.045(4) 0.039(5) 0.010(4) -0.001(4) -0.003(4)
C501 0.049(5) 0.035(4) 0.032(4) 0.003(4) 0.006(3) 0.007(4)
C502 0.052(5) 0.024(4) 0.039(4) 0.003(3) 0.005(4) -0.001(3)
C503 0.062(5) 0.048(5) 0.052(5) 0.011(4) 0.020(4) -0.010(4)
C601 0.042(11) 0.051(9) 0.052(11) 0.000(9) 0.019(10) 0.016(10)
C602 0.035(8) 0.052(11) 0.052(11) 0.002(10) 0.003(10) 0.004(9)
C701 0.037(10) 0.041(8) 0.073(12) -0.006(11) -0.003(9) 0.000(9)

loop_
_atom_type_symbol
_atom_type_scat_dispersion_real
_atom_type_scat_dispersion_imag
_atom_type_scat_Cromer_Mann_a1
_atom_type_scat_Cromer_Mann_b1
_atom_type_scat_Cromer_Mann_a2
_atom_type_scat_Cromer_Mann_b2
_atom_type_scat_Cromer_Mann_a3
_atom_type_scat_Cromer_Mann_b3
_atom_type_scat_Cromer_Mann_a4
_atom_type_scat_Cromer_Mann_b4
_atom_type_scat_Cromer_Mann_c
_atom_type_scat_source
C 0.0033 0.0016 2.3100 20.8439 1.0200 10.2075 1.5886 0.5687 0.8650 51.6512 0.2156 'International Tables Vol C 4.2.6.8 and 6.1.1.4'
H 0.0000 0.0000 0.4930 10.5109 0.3229 26.1257 0.1402 3.1424 0.0408 57.7998 0.0030 'International Tables Vol C 4.2.6.8 and 6.1.1.4'
N 0.0061 0.0033 12.2126 0.0057 3.1322 9.8933 2.0125 28.9975 1.1663 0.5826 -11.5290 'International Tables Vol C 4.2.6.8 and 6.1.1.4'
O 0.0106 0.0060 3.0485 13.2771 2.2868 5.7011 1.5463 0.3239 0.8670 32.9089 0.2508 'International Tables Vol C 4.2.6.8 and 6.1.1.4'
K 0.2009 0.2494 8.2186 12.7949 7.4398 0.7748 1.0519 213.1870 0.8659 41.6841 1.4228 'International Tables Vol C 4.2.6.8 and 6.1.1.4'
Nb -2.0727 0.6215 17.6142 1.1887 12.0144 11.7660 4.0418 0.2048 3.5335 69.7957 3.7559 'International Tables Vol C 4.2.6.8 and 6.1.1.4'

loop_
_geom_angle_atom_site_label_1
_geom_angle_site_symmetry_1
_geom_angle_atom_site_label_2
_geom_angle_site_symmetry_2
_geom_angle_atom_site_label_3
_geom_angle_site_symmetry_3
_geom_angle
_geom_angle_publ_flag
O1 . Nb1 . N1 . 109.51(17) yes
O1 . Nb1 . N3 . 109.45(17) yes
N1 . Nb1 . N3 . 83.38(17) yes
O1 . Nb1 . N5 . 110.45(17) yes
N1 . Nb1 . N5 . 140.03(18) yes
N3 . Nb1 . N5 . 82.95(17) yes
O1 . Nb1 . N7 . 111.73(17) yes
N1 . Nb1 . N7 . 82.66(17) yes
N3 . Nb1 . N7 . 138.82(17) yes
N5 . Nb1 . N7 . 83.40(17) yes
O1 . K1 . O500 . 72.06(12) yes
O1 . K1 . O200 . 154.54(13) yes
O500 . K1 . O200 . 96.34(13) yes
O1 . K1 . O201 . 95.53(12) yes
O500 . K1 . O201 . 79.41(13) yes
O200 . K1 . O201 . 59.56(13) yes
O1 . K1 . O101 . 93.45(13) yes
O500 . K1 . O101 . 149.46(13) yes
O200 . K1 . O101 . 85.50(14) yes
O201 . K1 . O101 . 75.34(14) yes
O1 . K1 . O100 . 124.13(13) yes
O500 . K1 . O100 . 147.97(13) yes
O200 . K1 . O100 . 77.62(14) yes
O201 . K1 . O100 . 121.25(14) yes
O101 . K1 . O100 . 62.23(13) yes
O1 . K1 . O501 . 100.56(13) yes
O500 . K1 . O501 . 60.82(13) yes
O200 . K1 . O501 . 92.71(14) yes
O201 . K1 . O501 . 129.01(14) yes
O101 . K1 . O501 . 149.70(14) yes
O100 . K1 . O501 . 87.81(13) yes
O1 . K2 . O500 . 72.72(12) yes
O1 . K2 . O301 . 121.13(13) yes
O500 . K2 . O301 . 160.32(14) yes
O1 . K2 . O300 . 85.42(12) yes
O500 . K2 . O300 . 136.41(14) yes
O301 . K2 . O300 . 62.29(13) yes
O1 . K2 . O401 . 137.47(14) yes
O500 . K2 . O401 . 80.74(16) yes
O301 . K2 . O401 . 79.81(16) yes
O300 . K2 . O401 . 135.02(16) yes
O1 . K2 . O400 . 147.21(15) yes
O500 . K2 . O400 . 88.95(15) yes
O301 . K2 . O400 . 84.40(15) yes
O300 . K2 . O400 . 90.10(15) yes
O401 . K2 . O400 . 61.43(14) yes
Nb1 . O1 . K2 . 124.77(17) yes
Nb1 . O1 . K1 . 124.52(17) yes
K2 . O1 . K1 . 102.28(12) yes
C100 . O100 . C101 . 102.7(6) yes
C100 . O100 . K1 . 130.5(4) yes
C101 . O100 . K1 . 114.3(4) yes
C102 . O101 . C103 . 116.9(7) yes
C102 . O101 . K1 . 108.4(5) yes
C103 . O101 . K1 . 117.4(6) yes
C200 . O200 . C201 . 111.7(5) yes
C200 . O200 . K1 . 113.0(4) yes
C201 . O200 . K1 . 117.4(4) yes
C202 . O201 . C203 . 111.5(6) yes
C202 . O201 . K1 . 110.9(4) yes
C203 . O201 . K1 . 113.6(4) yes
C300 . O300 . C301 . 113.0(5) yes
C300 . O300 . K2 . 118.8(4) yes
C301 . O300 . K2 . 111.2(3) yes
C302 . O301 . C303 . 110.5(5) yes
C302 . O301 . K2 . 113.8(4) yes
C303 . O301 . K2 . 118.5(4) yes
C400 . O400 . C401 . 103.5(7) yes
C400 . O400 . K2 . 126.3(5) yes
C401 . O400 . K2 . 115.4(4) yes
C402 . O401 . C403 . 116.5(6) yes
C402 . O401 . K2 . 115.8(4) yes
C403 . O401 . K2 . 124.1(4) yes
C500 . O500 . C501 . 113.2(5) yes
C500 . O500 . K2 . 119.5(4) yes
C501 . O500 . K2 . 104.2(3) yes
C500 . O500 . K1 . 117.9(4) yes
C501 . O500 . K1 . 102.9(3) yes
K2 . O500 . K1 . 96.36(13) yes
C502 . O501 . C503 . 111.1(5) yes
C502 . O501 . K1 . 120.1(4) yes
C503 . O501 . K1 . 127.5(4) yes
Nb1 . N1 . C1 . 126.6(4) yes
Nb1 . N1 . C8 . 124.3(3) yes
C1 . N1 . C8 . 108.2(5) yes
C8 . N2 . C9 . 123.8(5) yes
Nb1 . N3 . C9 . 123.5(4) yes
Nb1 . N3 . C16 . 124.7(4) yes
C9 . N3 . C16 . 108.3(4) yes
C16 . N4 . C17 . 123.5(5) yes
Nb1 . N5 . C17 . 126.4(4) yes
Nb1 . N5 . C24 . 124.7(4) yes
C17 . N5 . C24 . 108.2(4) yes
C24 . N6 . C25 . 123.4(5) yes
Nb1 . N7 . C25 . 123.7(4) yes
Nb1 . N7 . C32 . 124.5(4) yes
C25 . N7 . C32 . 108.5(4) yes
C1 . N8 . C32 . 123.2(5) yes
N1 . C1 . N8 . 128.1(5) yes
N1 . C1 . C2 . 108.3(5) yes
N8 . C1 . C2 . 123.5(5) yes
C1 . C2 . C3 . 132.8(5) yes
C1 . C2 . C7 . 107.2(5) yes
C3 . C2 . C7 . 120.0(6) yes
C2 . C3 . C4 . 118.2(6) yes
C2 . C3 . H31 . 120.5 no
C4 . C3 . H31 . 121.3 no
C3 . C4 . C5 . 121.4(6) yes
C3 . C4 . H41 . 119.3 no
C5 . C4 . H41 . 119.3 no
C4 . C5 . C6 . 120.6(6) yes
C4 . C5 . H51 . 120.0 no
C6 . C5 . H51 . 119.4 no
C5 . C6 . C7 . 117.8(6) yes
C5 . C6 . H61 . 121.6 no
C7 . C6 . H61 . 120.6 no
C2 . C7 . C6 . 121.8(5) yes
C2 . C7 . C8 . 107.9(5) yes
C6 . C7 . C8 . 130.2(5) yes
C7 . C8 . N1 . 108.3(5) yes
C7 . C8 . N2 . 123.0(5) yes
N1 . C8 . N2 . 128.7(5) yes
N3 . C9 . N2 . 126.6(5) yes
N3 . C9 . C10 . 109.4(5) yes
N2 . C9 . C10 . 123.9(5) yes
C9 . C10 . C11 . 132.2(5) yes
C9 . C10 . C15 . 106.8(5) yes
C11 . C10 . C15 . 121.0(5) yes
C10 . C11 . C12 . 118.4(6) yes
C10 . C11 . H111 . 120.8 no
C12 . C11 . H111 . 120.8 no
C11 . C12 . C13 . 121.1(6) yes
C11 . C12 . H121 . 119.4 no
C13 . C12 . H121 . 119.5 no
C12 . C13 . C14 . 121.8(6) yes
C12 . C13 . H131 . 118.9 no
C14 . C13 . H131 . 119.3 no
C13 . C14 . C15 . 118.6(6) yes
C13 . C14 . H141 . 121.1 no
C15 . C14 . H141 . 120.3 no
C10 . C15 . C14 . 119.1(5) yes
C10 . C15 . C16 . 107.4(5) yes
C14 . C15 . C16 . 133.4(5) yes
C15 . C16 . N3 . 108.0(5) yes
C15 . C16 . N4 . 125.3(5) yes
N3 . C16 . N4 . 126.6(5) yes
N5 . C17 . N4 . 128.1(5) yes
N5 . C17 . C18 . 108.1(5) yes
N4 . C17 . C18 . 123.8(5) yes
C17 . C18 . C19 . 132.3(5) yes
C17 . C18 . C23 . 107.8(5) yes
C19 . C18 . C23 . 119.8(5) yes
C18 . C19 . C20 . 118.6(6) yes
C18 . C19 . H191 . 120.5 no
C20 . C19 . H191 . 120.9 no
C19 . C20 . C21 . 121.1(6) yes
C19 . C20 . H201 . 119.6 no
C21 . C20 . H201 . 119.3 no
C20 . C21 . C22 . 120.6(6) yes
C20 . C21 . H211 . 119.6 no
C22 . C21 . H211 . 119.8 no
C21 . C22 . C23 . 118.3(6) yes
C21 . C22 . H221 . 120.9 no
C23 . C22 . H221 . 120.8 no
C18 . C23 . C22 . 121.4(5) yes
C18 . C23 . C24 . 107.7(5) yes
C22 . C23 . C24 . 130.8(5) yes
C23 . C24 . N5 . 108.1(5) yes
C23 . C24 . N6 . 123.2(5) yes
N5 . C24 . N6 . 128.6(5) yes
N7 . C25 . N6 . 126.9(5) yes
N7 . C25 . C26 . 108.2(5) yes
N6 . C25 . C26 . 124.8(5) yes
C25 . C26 . C27 . 132.4(5) yes
C25 . C26 . C31 . 107.6(5) yes
C27 . C26 . C31 . 119.9(5) yes
C26 . C27 . C28 . 118.4(6) yes
C26 . C27 . H271 . 120.6 no
C28 . C27 . H271 . 121.0 no
C27 . C28 . C29 . 121.0(6) yes
C27 . C28 . H281 . 119.6 no
C29 . C28 . H281 . 119.3 no
C28 . C29 . C30 . 121.8(5) yes
C28 . C29 . H291 . 119.1 no
C30 . C29 . H291 . 119.1 no
C29 . C30 . C31 . 118.0(6) yes
C29 . C30 . H301 . 121.2 no
C31 . C30 . H301 . 120.8 no
C26 . C31 . C30 . 120.8(5) yes
C26 . C31 . C32 . 107.3(5) yes
C30 . C31 . C32 . 131.9(6) yes
C31 . C32 . N7 . 108.3(5) yes
C31 . C32 . N8 . 124.7(5) yes
N7 . C32 . N8 . 126.9(5) yes
O100 . C100 . H1001 . 108.6 no
O100 . C100 . H1002 . 110.3 no
H1001 . C100 . H1002 . 109.5 no
O100 . C100 . H1003 . 109.4 no
H1001 . C100 . H1003 . 109.5 no
H1002 . C100 . H1003 . 109.5 no
O100 . C101 . C102 . 105.7(7) yes
O100 . C101 . H1011 . 110.9 no
C102 . C101 . H1011 . 111.0 no
O100 . C101 . H1012 . 109.9 no
C102 . C101 . H1012 . 109.8 no
H1011 . C101 . H1012 . 109.5 no
C101 . C102 . O101 . 112.5(7) yes
C101 . C102 . H1021 . 108.3 no
O101 . C102 . H1021 . 109.0 no
C101 . C102 . H1022 . 109.2 no
O101 . C102 . H1022 . 108.2 no
H1021 . C102 . H1022 . 109.5 no
O101 . C103 . H1031 . 109.1 no
O101 . C103 . H1032 . 108.6 no
H1031 . C103 . H1032 . 109.5 no
O101 . C103 . H1033 . 110.7 no
H1031 . C103 . H1033 . 109.5 no
H1032 . C103 . H1033 . 109.5 no
O200 . C200 . H2001 . 109.4 no
O200 . C200 . H2002 . 109.7 no
H2001 . C200 . H2002 . 109.5 no
O200 . C200 . H2003 . 109.3 no
H2001 . C200 . H2003 . 109.5 no
H2002 . C200 . H2003 . 109.5 no
O200 . C201 . C202 . 108.6(6) yes
O200 . C201 . H2011 . 109.8 no
C202 . C201 . H2011 . 110.5 no
O200 . C201 . H2012 . 109.7 no
C202 . C201 . H2012 . 108.8 no
H2011 . C201 . H2012 . 109.5 no
C201 . C202 . O201 . 110.0(6) yes
C201 . C202 . H2021 . 110.0 no
O201 . C202 . H2021 . 109.9 no
C201 . C202 . H2022 . 108.9 no
O201 . C202 . H2022 . 108.7 no
H2021 . C202 . H2022 . 109.5 no
O201 . C203 . H2031 . 109.3 no
O201 . C203 . H2032 . 109.7 no
H2031 . C203 . H2032 . 109.5 no
O201 . C203 . H2033 . 109.4 no
H2031 . C203 . H2033 . 109.5 no
H2032 . C203 . H2033 . 109.5 no
O300 . C300 . H3001 . 109.8 no
O300 . C300 . H3002 . 109.2 no
H3001 . C300 . H3002 . 109.5 no
O300 . C300 . H3003 . 109.3 no
H3001 . C300 . H3003 . 109.5 no
H3002 . C300 . H3003 . 109.5 no
O300 . C301 . C302 . 112.5(5) yes
O300 . C301 . H3011 . 108.7 no
C302 . C301 . H3011 . 108.5 no
O300 . C301 . H3012 . 108.7 no
C302 . C301 . H3012 . 109.0 no
H3011 . C301 . H3012 . 109.5 no
C301 . C302 . O301 . 108.0(5) yes
C301 . C302 . H3021 . 110.0 no
O301 . C302 . H3021 . 109.9 no
C301 . C302 . H3022 . 109.7 no
O301 . C302 . H3022 . 109.8 no
H3021 . C302 . H3022 . 109.5 no
O301 . C303 . H3031 . 109.7 no
O301 . C303 . H3032 . 109.7 no
H3031 . C303 . H3032 . 109.5 no
O301 . C303 . H3033 . 109.0 no
H3031 . C303 . H3033 . 109.5 no
H3032 . C303 . H3033 . 109.5 no
O400 . C400 . H4001 . 108.9 no
O400 . C400 . H4002 . 110.0 no
H4001 . C400 . H4002 . 109.5 no
O400 . C400 . H4003 . 109.5 no
H4001 . C400 . H4003 . 109.5 no
H4002 . C400 . H4003 . 109.5 no
O400 . C401 . C402 . 111.0(7) yes
O400 . C401 . H4011 . 109.1 no
C402 . C401 . H4011 . 110.0 no
O400 . C401 . H4012 . 108.9 no
C402 . C401 . H4012 . 108.4 no
H4011 . C401 . H4012 . 109.5 no
C401 . C402 . O401 . 114.3(7) yes
C401 . C402 . H4021 . 108.2 no
O401 . C402 . H4021 . 104.2 no
C401 . C402 . H4022 . 107.6 no
O401 . C402 . H4022 . 112.9 no
H4021 . C402 . H4022 . 109.5 no
O401 . C403 . H4031 . 110.2 no
O401 . C403 . H4032 . 104.0 no
H4031 . C403 . H4032 . 109.5 no
O401 . C403 . H4033 . 114.0 no
H4031 . C403 . H4033 . 109.5 no
H4032 . C403 . H4033 . 109.5 no
O500 . C500 . H5001 . 109.4 no
O500 . C500 . H5002 . 109.7 no
H5001 . C500 . H5002 . 109.5 no
O500 . C500 . H5003 . 109.3 no
H5001 . C500 . H5003 . 109.5 no
H5002 . C500 . H5003 . 109.5 no
O500 . C501 . C502 . 114.0(5) yes
O500 . C501 . H5011 . 108.4 no
C502 . C501 . H5011 . 109.0 no
O500 . C501 . H5012 . 108.2 no
C502 . C501 . H5012 . 107.7 no
H5011 . C501 . H5012 . 109.5 no
C501 . C502 . O501 . 109.6(5) yes
C501 . C502 . H5021 . 108.7 no
O501 . C502 . H5021 . 109.0 no
C501 . C502 . H5022 . 110.3 no
O501 . C502 . H5022 . 109.7 no
H5021 . C502 . H5022 . 109.5 no
O501 . C503 . H5031 . 109.2 no
O501 . C503 . H5032 . 109.4 no
H5031 . C503 . H5032 . 109.5 no
O501 . C503 . H5033 . 109.8 no
H5031 . C503 . H5033 . 109.5 no
H5032 . C503 . H5033 . 109.5 no
O100 . C601 . C602 . 111.3(15) yes
O100 . C601 . H6011 . 110.1 no
C602 . C601 . H6011 . 110.3 no
O100 . C601 . H6012 . 107.4 no
C602 . C601 . H6012 . 108.2 no
H6011 . C601 . H6012 . 109.5 no
C601 . C602 . O101 . 100.2(15) yes
C601 . C602 . H6021 . 111.1 no
O101 . C602 . H6021 . 110.0 no
C601 . C602 . H6022 . 113.4 no
O101 . C602 . H6022 . 112.3 no
H6021 . C602 . H6022 . 109.5 no
O101 . C603 . H6031 . 108.5 no
O101 . C603 . H6032 . 111.1 no
H6031 . C603 . H6032 . 109.5 no
O101 . C603 . H6033 . 108.8 no
H6031 . C603 . H6033 . 109.5 no
H6032 . C603 . H6033 . 109.5 no
C402 . C701 . O400 . 110.1(9) yes
C402 . C701 . H7011 . 108.5 no
O400 . C701 . H7011 . 107.7 no
C402 . C701 . H7012 . 110.8 no
O400 . C701 . H7012 . 110.2 no
H7011 . C701 . H7012 . 109.5 no

loop_
_geom_bond_atom_site_label_1
_geom_bond_site_symmetry_1
_geom_bond_atom_site_label_2
_geom_bond_site_symmetry_2
_geom_bond_distance
_geom_bond_publ_flag
Nb1 . O1 . 1.761(3) yes
Nb1 . N1 . 2.112(5) yes
Nb1 . N3 . 2.127(4) yes
Nb1 . N5 . 2.108(4) yes
Nb1 . N7 . 2.131(4) yes
K1 . O1 . 2.713(4) yes
K1 . O500 . 2.847(4) yes
K1 . O200 . 2.777(4) yes
K1 . O201 . 2.931(5) yes
K1 . O101 . 2.733(5) yes
K1 . O100 . 2.885(5) yes
K1 . O501 . 2.754(4) yes
K2 . O1 . 2.704(4) yes
K2 . O500 . 2.813(4) yes
K2 . O301 . 2.831(4) yes
K2 . O300 . 2.735(4) yes
K2 . O401 . 2.713(5) yes
K2 . O400 . 2.799(5) yes
O100 . C100 . 1.417(7) yes
O100 . C101 . 1.439(7) yes
O101 . C102 . 1.459(7) yes
O101 . C103 . 1.410(7) yes
O200 . C200 . 1.416(7) yes
O200 . C201 . 1.409(7) yes
O201 . C202 . 1.418(8) yes
O201 . C203 . 1.416(8) yes
O300 . C300 . 1.423(7) yes
O300 . C301 . 1.430(7) yes
O301 . C302 . 1.416(7) yes
O301 . C303 . 1.426(7) yes
O400 . C400 . 1.392(9) yes
O400 . C401 . 1.425(7) yes
O401 . C402 . 1.384(7) yes
O401 . C403 . 1.398(7) yes
O500 . C500 . 1.422(7) yes
O500 . C501 . 1.429(7) yes
O501 . C502 . 1.413(7) yes
O501 . C503 . 1.423(7) yes
N1 . C1 . 1.404(7) yes
N1 . C8 . 1.412(6) yes
N2 . C8 . 1.295(6) yes
N2 . C9 . 1.369(7) yes
N3 . C9 . 1.387(6) yes
N3 . C16 . 1.397(6) yes
N4 . C16 . 1.370(7) yes
N4 . C17 . 1.302(7) yes
N5 . C17 . 1.408(6) yes
N5 . C24 . 1.412(6) yes
N6 . C24 . 1.304(6) yes
N6 . C25 . 1.368(7) yes
N7 . C25 . 1.390(7) yes
N7 . C32 . 1.395(6) yes
N8 . C1 . 1.301(7) yes
N8 . C32 . 1.375(7) yes
C1 . C2 . 1.470(8) yes
C2 . C3 . 1.383(7) yes
C2 . C7 . 1.398(7) yes
C3 . C4 . 1.390(8) yes
C3 . H31 . 0.980 no
C4 . C5 . 1.394(8) yes
C4 . H41 . 0.980 no
C5 . C6 . 1.382(7) yes
C5 . H51 . 0.980 no
C6 . C7 . 1.389(7) yes
C6 . H61 . 0.980 no
C7 . C8 . 1.456(7) yes
C9 . C10 . 1.412(7) yes
C10 . C11 . 1.409(7) yes
C10 . C15 . 1.422(7) yes
C11 . C12 . 1.360(7) yes
C11 . H111 . 0.980 no
C12 . C13 . 1.412(8) yes
C12 . H121 . 0.980 no
C13 . C14 . 1.369(8) yes
C13 . H131 . 0.980 no
C14 . C15 . 1.412(7) yes
C14 . H141 . 0.980 no
C15 . C16 . 1.426(7) yes
C17 . C18 . 1.459(7) yes
C18 . C19 . 1.391(7) yes
C18 . C23 . 1.396(7) yes
C19 . C20 . 1.382(8) yes
C19 . H191 . 0.980 no
C20 . C21 . 1.396(8) yes
C20 . H201 . 0.980 no
C21 . C22 . 1.379(8) yes
C21 . H211 . 0.980 no
C22 . C23 . 1.389(7) yes
C22 . H221 . 0.980 no
C23 . C24 . 1.458(7) yes
C25 . C26 . 1.413(7) yes
C26 . C27 . 1.420(7) yes
C26 . C31 . 1.415(7) yes
C27 . C28 . 1.372(7) yes
C27 . H271 . 0.980 no
C28 . C29 . 1.415(8) yes
C28 . H281 . 0.980 no
C29 . C30 . 1.370(8) yes
C29 . H291 . 0.980 no
C30 . C31 . 1.409(7) yes
C30 . H301 . 0.980 no
C31 . C32 . 1.412(7) yes
C100 . H1001 . 0.980 no
C100 . H1002 . 0.980 no
C100 . H1003 . 0.980 no
C101 . C102 . 1.514(8) yes
C101 . H1011 . 0.980 no
C101 . H1012 . 0.980 no
C102 . H1021 . 1.000 no
C102 . H1022 . 1.000 no
C103 . H1031 . 0.980 no
C103 . H1032 . 0.980 no
C103 . H1033 . 0.980 no
C200 . H2001 . 0.980 no
C200 . H2002 . 0.980 no
C200 . H2003 . 0.980 no
C201 . C202 . 1.492(9) yes
C201 . H2011 . 0.980 no
C201 . H2012 . 0.980 no
C202 . H2021 . 0.980 no
C202 . H2022 . 0.980 no
C203 . H2031 . 0.980 no
C203 . H2032 . 0.980 no
C203 . H2033 . 0.980 no
C300 . H3001 . 0.980 no
C300 . H3002 . 0.980 no
C300 . H3003 . 0.980 no
C301 . C302 . 1.503(8) yes
C301 . H3011 . 0.980 no
C301 . H3012 . 0.980 no
C302 . H3021 . 0.980 no
C302 . H3022 . 0.980 no
C303 . H3031 . 0.980 no
C303 . H3032 . 0.980 no
C303 . H3033 . 0.980 no
C400 . H4001 . 0.980 no
C400 . H4002 . 0.980 no
C400 . H4003 . 0.980 no
C401 . C402 . 1.472(8) yes
C401 . H4011 . 0.980 no
C401 . H4012 . 0.980 no
C402 . H4021 . 0.980 no
C402 . H4022 . 0.980 no
C403 . H4031 . 0.980 no
C403 . H4032 . 0.980 no
C403 . H4033 . 0.980 no
C500 . H5001 . 0.980 no
C500 . H5002 . 0.980 no
C500 . H5003 . 0.980 no
C501 . C502 . 1.507(8) yes
C501 . H5011 . 0.980 no
C501 . H5012 . 0.980 no
C502 . H5021 . 0.980 no
C502 . H5022 . 0.980 no
C503 . H5031 . 0.980 no
C503 . H5032 . 0.980 no
C503 . H5033 . 0.980 no
C601 . C602 . 1.509(10) yes
C601 . H6011 . 0.980 no
C601 . H6012 . 0.980 no
C602 . H6021 . 0.980 no
C602 . H6022 . 0.980 no
C603 . H6031 . 0.980 no
C603 . H6032 . 0.980 no
C603 . H6033 . 0.980 no
C701 . H7011 . 0.980 no
C701 . H7012 . 0.980 no
